data_2216620
loop_
_publ_author_name
'Hu, Sheng-Li'
'Wang, Shuai'
'Cao, Liping'

_publ_section_title
;Diethyl
 2,6-bis(4-ethynylphenyl)-4,8-dioxoperhydro-2,3a,4a,6,7a,8a-hexaaza-cyclopenta[<i>def</i>]fluorene-8b,8c-dicarboxylate
;
_journal_coeditor_code LH2535
_journal_issue 12
_journal_name_full 'Acta Crystallographica Section E'
_journal_page_first o4542
_journal_page_last o4542
_journal_paper_doi 10.1107/S160053680705458X
_journal_volume 63
_journal_year 2007
_chemical_formula_iupac 'C30 H28 N6 O6'
_chemical_formula_moiety 'C30 H28 N6 O6'
_chemical_formula_sum 'C30 H28 N6 O6'
_chemical_formula_weight 568.58
_chemical_name_systematic
;
Diethyl 2,6-bis(4-ethynylphenyl)-4,8-dioxoperhydro-
2,3a,4a,6,7a,8a-hexaaza-cyclopenta[def]fluorene-8b,8c-dicarboxylate
;
_space_group_IT_number 15
_symmetry_cell_setting monoclinic
_symmetry_space_group_name_Hall '-C 2yc'
_symmetry_space_group_name_H-M 'C 1 2/c 1'
_atom_sites_solution_hydrogens geom
_atom_sites_solution_primary direct
_atom_sites_solution_secondary difmap
_audit_creation_method SHELXL-97
_cell_angle_alpha 90.00
_cell_angle_beta 115.5230(10)
_cell_angle_gamma 90.00
_cell_formula_units_Z 4
_cell_length_a 16.0226(10)
_cell_length_b 14.0617(9)
_cell_length_c 13.7870(9)
_cell_measurement_reflns_used 3199
_cell_measurement_temperature 294(2)
_cell_measurement_theta_max 22.74
_cell_measurement_theta_min 2.18
_cell_volume 2803.1(3)
_computing_cell_refinement 'SAINT-Plus (Bruker, 2001)'
_computing_data_collection 'SMART (Bruker, 2001)'
_computing_data_reduction 'SAINT-Plus (Bruker, 2001)'
_computing_molecular_graphics 'SHELXTL (Sheldrick, 2000)'
_computing_publication_material 'SHELXTL (Sheldrick, 2000)'
_computing_structure_refinement 'SHELXL97 (Sheldrick, 1997)'
_computing_structure_solution 'SHELXS97 (Sheldrick, 1997)'
_diffrn_ambient_temperature 294(2)
_diffrn_measured_fraction_theta_full 0.997
_diffrn_measured_fraction_theta_max 0.997
_diffrn_measurement_device_type 'Bruker SMART CCD area-detector'
_diffrn_measurement_method '/f and /w scans'
_diffrn_radiation_monochromator graphite
_diffrn_radiation_source 'fine-focus sealed tube'
_diffrn_radiation_type MoK\a
_diffrn_radiation_wavelength 0.71073
_diffrn_reflns_av_R_equivalents 0.0545
_diffrn_reflns_av_sigmaI/netI 0.0405
_diffrn_reflns_limit_h_max 20
_diffrn_reflns_limit_h_min -20
_diffrn_reflns_limit_k_max 17
_diffrn_reflns_limit_k_min -17
_diffrn_reflns_limit_l_max 17
_diffrn_reflns_limit_l_min -16
_diffrn_reflns_number 12898
_diffrn_reflns_theta_full 27.00
_diffrn_reflns_theta_max 27.00
_diffrn_reflns_theta_min 2.02
_exptl_absorpt_coefficient_mu 0.096
_exptl_absorpt_correction_type none
_exptl_crystal_colour colorless
_exptl_crystal_density_diffrn 1.347
_exptl_crystal_density_method 'not measured'
_exptl_crystal_description plate
_exptl_crystal_F_000 1192
_exptl_crystal_size_max 0.30
_exptl_crystal_size_mid 0.20
_exptl_crystal_size_min 0.04
_refine_diff_density_max 0.156
_refine_diff_density_min -0.183
_refine_ls_extinction_method none
_refine_ls_goodness_of_fit_ref 1.051
_refine_ls_hydrogen_treatment constr
_refine_ls_matrix_type full
_refine_ls_number_parameters 229
_refine_ls_number_reflns 3057
_refine_ls_number_restraints 11
_refine_ls_restrained_S_all 1.117
_refine_ls_R_factor_all 0.0838
_refine_ls_R_factor_gt 0.0527
_refine_ls_shift/su_max 0.001
_refine_ls_shift/su_mean 0.000
_refine_ls_structure_factor_coef Fsqd
_refine_ls_weighting_details 'calc w=1/[\s^2^(Fo^2^)+(0.0768P)^2^+0.0000P] where P=(Fo^2^+2Fc^2^)/3'
_refine_ls_weighting_scheme calc
_refine_ls_wR_factor_gt 0.1319
_refine_ls_wR_factor_ref 0.1466
_reflns_number_gt 1952
_reflns_number_total 3057
_reflns_threshold_expression I>2\s(I)
_cod_data_source_file lh2535.cif
_cod_data_source_block I
_cod_depositor_comments
;
The following automatic conversions were performed:
'_symmetry_cell_setting' value 'Monoclinic' changed to 'monoclinic'
according to '/home/saulius/struct/CIF-dictionaries/cif_core.dic'
dictionary named 'cif_core.dic' version 2.4.1 from 2010-06-29.

Automatic conversion script
Id: cif_fix_enum 1527 2010-12-29 10:47:43Z saulius 

The following automatic conversions were performed:

'_symmetry_cell_setting' value 'Monoclinic' changed to 'monoclinic'
according to /home/saulius/struct/CIF-dictionaries/cif_core.dic
dictionary named 'cif_core.dic' version 2.4.1 from 2010-06-29.

Automatic conversion script
Id: cif_fix_values 1715 2011-07-08 13:25:40Z adriana 
;
_cod_original_sg_symbol_Hall '-C 2yc '
_cod_original_sg_symbol_H-M C2/c
_cod_database_code 2216620
_cod_database_fobs_code 2216620

loop_
_symmetry_equiv_pos_as_xyz
'x, y, z'
'-x, y, -z+1/2'
'x+1/2, y+1/2, z'
'-x+1/2, y+1/2, -z+1/2'
'-x, -y, -z'
'x, -y, z-1/2'
'-x+1/2, -y+1/2, -z'
'x+1/2, -y+1/2, z-1/2'

loop_
_atom_site_type_symbol
_atom_site_label
_atom_site_fract_x
_atom_site_fract_y
_atom_site_fract_z
_atom_site_U_iso_or_equiv
_atom_site_adp_type
_atom_site_calc_flag
_atom_site_refinement_flags
_atom_site_occupancy
_atom_site_disorder_assembly
_atom_site_disorder_group
C C1 0.1661(2) 1.5590(2) 0.3141(2) 0.1019(9) Uani d . 1 . .
H H1 0.1691 1.6246 0.3076 0.122 Uiso calc R 1 . .
C C2 0.16248(15) 1.47641(18) 0.32223(18) 0.0773(6) Uani d . 1 . .
C C3 0.16116(13) 1.37528(14) 0.33657(15) 0.0638(5) Uani d . 1 . .
C C4 0.22584(14) 1.31674(15) 0.32419(17) 0.0687(6) Uani d . 1 . .
H H4 0.2685 1.3429 0.3027 0.082 Uiso calc R 1 . .
C C5 0.22749(13) 1.22119(14) 0.34323(17) 0.0668(5) Uani d . 1 . .
H H5 0.2722 1.1837 0.3357 0.080 Uiso calc R 1 . .
C C6 0.16372(12) 1.17853(13) 0.37371(14) 0.0581(5) Uani d . 1 . .
C C7 0.09803(13) 1.23665(15) 0.38301(17) 0.0692(6) Uani d . 1 . .
H H7 0.0535 1.2102 0.4013 0.083 Uiso calc R 1 . .
C C8 0.09754(14) 1.33303(16) 0.36569(18) 0.0715(6) Uani d . 1 . .
H H8 0.0532 1.3707 0.3738 0.086 Uiso calc R 1 . .
C C9 0.19180(13) 1.01352(14) 0.33255(17) 0.0676(5) Uani d . 1 . .
H H9A 0.2329 0.9646 0.3778 0.081 Uiso calc R 1 . .
H H9B 0.2233 1.0459 0.2958 0.081 Uiso calc R 1 . .
C C10 0.05180(13) 1.02199(11) 0.16204(14) 0.0521(4) Uani d . 1 A .
C C11 -0.11956(15) 1.03730(15) 0.04899(15) 0.0683(6) Uani d . 1 . .
H H11A -0.1018 1.0856 0.0112 0.082 Uiso calc R 1 . .
H H11B -0.1581 0.9911 -0.0034 0.082 Uiso calc R 1 . .
C C12 -0.04897(13) 0.92670(11) 0.20293(14) 0.0525(4) Uani d . 1 . .
C C13 -0.08516(16) 0.82917(14) 0.15162(19) 0.0730(6) Uani d D 1 . .
N N1 0.17227(11) 1.08128(11) 0.39963(13) 0.0654(5) Uani d . 1 . .
N N2 0.10735(10) 0.96859(9) 0.25254(12) 0.0535(4) Uani d . 1 . .
N N3 -0.03683(10) 0.99023(9) 0.12713(11) 0.0528(4) Uani d . 1 . .
O O1 0.07893(9) 1.08330(8) 0.12080(11) 0.0660(4) Uani d . 1 . .
C C14 -0.0932(6) 0.7206(4) 0.0159(6) 0.101(2) Uani d PD 0.539(7) A 1
H H14A -0.1119 0.7359 -0.0592 0.121 Uiso calc PR 0.539(7) A 1
H H14B -0.1472 0.6988 0.0242 0.121 Uiso calc PR 0.539(7) A 1
C C15 -0.0228(4) 0.6458(4) 0.0495(6) 0.118(3) Uani d PD 0.539(7) A 1
H H15A 0.0320 0.6694 0.0460 0.176 Uiso calc PR 0.539(7) A 1
H H15B -0.0459 0.5920 0.0027 0.176 Uiso calc PR 0.539(7) A 1
H H15C -0.0085 0.6271 0.1219 0.176 Uiso calc PR 0.539(7) A 1
O O2 -0.0548(5) 0.8049(4) 0.0821(6) 0.107(3) Uani d PD 0.539(7) A 1
O O3 -0.1358(6) 0.7852(5) 0.1785(7) 0.097(2) Uani d PD 0.539(7) A 1
C C14' -0.0331(5) 0.6950(4) 0.0815(5) 0.0825(19) Uani d PD 0.461(7) A 2
H H14C 0.0255 0.6739 0.0841 0.099 Uiso calc PR 0.461(7) A 2
H H14D -0.0503 0.6516 0.1245 0.099 Uiso calc PR 0.461(7) A 2
C C15' -0.1034(6) 0.6932(6) -0.0291(5) 0.097(3) Uani d PD 0.461(7) A 2
H H15D -0.1621 0.7105 -0.0312 0.145 Uiso calc PR 0.461(7) A 2
H H15E -0.1073 0.6304 -0.0580 0.145 Uiso calc PR 0.461(7) A 2
H H15F -0.0873 0.7376 -0.0712 0.145 Uiso calc PR 0.461(7) A 2
O O2' -0.0227(4) 0.7905(4) 0.1261(6) 0.084(2) Uani d PD 0.461(7) A 2
O O3' -0.1586(6) 0.7929(7) 0.1352(9) 0.109(4) Uani d PD 0.461(7) A 2

loop_
_atom_site_aniso_label
_atom_site_aniso_U_11
_atom_site_aniso_U_22
_atom_site_aniso_U_33
_atom_site_aniso_U_12
_atom_site_aniso_U_13
_atom_site_aniso_U_23
C1 0.127(2) 0.0702(16) 0.137(2) 0.0139(15) 0.085(2) 0.0180(16)
C2 0.0842(14) 0.0712(16) 0.0856(16) 0.0025(12) 0.0453(13) 0.0057(12)
C3 0.0683(12) 0.0612(12) 0.0584(12) -0.0044(9) 0.0239(10) 0.0000(10)
C4 0.0735(12) 0.0670(13) 0.0736(14) -0.0136(10) 0.0392(11) -0.0070(10)
C5 0.0659(11) 0.0654(13) 0.0750(14) -0.0075(10) 0.0360(11) -0.0087(10)
C6 0.0621(11) 0.0605(12) 0.0471(11) -0.0111(9) 0.0192(9) -0.0062(9)
C7 0.0709(12) 0.0709(14) 0.0740(14) -0.0071(10) 0.0390(11) -0.0002(11)
C8 0.0704(12) 0.0725(14) 0.0779(14) 0.0019(10) 0.0380(12) -0.0010(11)
C9 0.0668(12) 0.0601(12) 0.0805(14) 0.0043(9) 0.0362(11) 0.0062(11)
C10 0.0793(12) 0.0375(9) 0.0562(11) 0.0047(8) 0.0449(10) -0.0012(8)
C11 0.0872(14) 0.0668(13) 0.0500(11) 0.0066(10) 0.0287(11) -0.0030(9)
C12 0.0731(10) 0.0372(9) 0.0579(11) -0.0034(8) 0.0385(9) -0.0049(7)
C13 0.1027(17) 0.0463(11) 0.0882(16) -0.0129(11) 0.0583(15) -0.0129(11)
N1 0.0766(10) 0.0620(10) 0.0602(10) -0.0104(8) 0.0319(9) -0.0036(8)
N2 0.0677(9) 0.0414(8) 0.0615(10) 0.0025(7) 0.0375(8) 0.0033(7)
N3 0.0726(10) 0.0453(8) 0.0467(8) 0.0002(7) 0.0315(8) -0.0002(6)
O1 0.0950(10) 0.0526(8) 0.0732(9) 0.0010(6) 0.0577(8) 0.0087(6)
C14 0.153(7) 0.064(4) 0.090(6) -0.026(4) 0.057(6) -0.038(4)
C15 0.140(5) 0.085(4) 0.148(6) -0.007(4) 0.081(5) -0.030(4)
O2 0.190(6) 0.073(3) 0.103(5) -0.056(4) 0.106(5) -0.048(3)
O3 0.163(5) 0.051(2) 0.115(6) -0.044(2) 0.096(4) -0.038(3)
C14' 0.111(5) 0.057(4) 0.086(5) -0.002(4) 0.048(4) -0.025(3)
C15' 0.129(6) 0.078(6) 0.085(5) -0.032(5) 0.047(4) -0.023(4)
O2' 0.125(4) 0.055(2) 0.094(5) -0.006(2) 0.069(4) -0.030(3)
O3' 0.141(5) 0.101(5) 0.128(8) -0.063(4) 0.100(6) -0.057(5)

loop_
_atom_type_symbol
_atom_type_description
_atom_type_scat_dispersion_real
_atom_type_scat_dispersion_imag
_atom_type_scat_source
C C 0.0033 0.0016 'International Tables Vol C Tables 4.2.6.8 and 6.1.1.4'
H H 0.0000 0.0000 'International Tables Vol C Tables 4.2.6.8 and 6.1.1.4'
N N 0.0061 0.0033 'International Tables Vol C Tables 4.2.6.8 and 6.1.1.4'
O O 0.0106 0.0060 'International Tables Vol C Tables 4.2.6.8 and 6.1.1.4'

loop_
_geom_angle_atom_site_label_1
_geom_angle_atom_site_label_2
_geom_angle_atom_site_label_3
_geom_angle_site_symmetry_1
_geom_angle_site_symmetry_3
_geom_angle
C2 C1 H1 . . 180.0
C1 C2 C3 . . 177.6(3)
C8 C3 C4 . . 117.63(19)
C8 C3 C2 . . 121.48(18)
C4 C3 C2 . . 120.86(17)
C5 C4 C3 . . 120.80(18)
C5 C4 H4 . . 119.6
C3 C4 H4 . . 119.6
C4 C5 C6 . . 121.58(18)
C4 C5 H5 . . 119.2
C6 C5 H5 . . 119.2
C7 C6 C5 . . 117.35(18)
C7 C6 N1 . . 123.15(16)
C5 C6 N1 . . 119.38(17)
C8 C7 C6 . . 120.95(17)
C8 C7 H7 . . 119.5
C6 C7 H7 . . 119.5
C7 C8 C3 . . 121.65(19)
C7 C8 H8 . . 119.2
C3 C8 H8 . . 119.2
N1 C9 N2 . . 112.24(14)
N1 C9 H9A . . 109.2
N2 C9 H9A . . 109.2
N1 C9 H9B . . 109.2
N2 C9 H9B . . 109.2
H9A C9 H9B . . 107.9
O1 C10 N3 . . 126.66(17)
O1 C10 N2 . . 125.56(17)
N3 C10 N2 . . 107.74(14)
N1 C11 N3 2 . 111.55(14)
N1 C11 H11A 2 . 109.3
N3 C11 H11A . . 109.3
N1 C11 H11B 2 . 109.3
N3 C11 H11B . . 109.3
H11A C11 H11B . . 108.0
N2 C12 N3 2 . 111.53(13)
N2 C12 C13 2 . 111.95(14)
N3 C12 C13 . . 111.03(14)
N2 C12 C12 2 2 104.58(15)
N3 C12 C12 . 2 101.66(14)
C13 C12 C12 . 2 115.55(12)
O3 C13 O2 . . 127.8(4)
O3' C13 O2 . . 113.3(5)
O3 C13 O2' . . 124.3(5)
O3' C13 O2' . . 124.5(5)
O3 C13 C12 . . 119.3(3)
O3' C13 C12 . . 127.3(4)
O2 C13 C12 . . 112.9(3)
O2' C13 C12 . . 108.2(3)
C6 N1 C9 . . 120.04(15)
C6 N1 C11 . 2 121.63(16)
C9 N1 C11 . 2 111.16(15)
C10 N2 C12 . 2 108.53(14)
C10 N2 C9 . . 117.71(15)
C12 N2 C9 2 . 114.26(14)
C10 N3 C12 . . 112.96(14)
C10 N3 C11 . . 126.10(15)
C12 N3 C11 . . 116.78(15)
O2 C14 C15 . . 109.0(6)
O2 C14 H14A . . 109.9
C15 C14 H14A . . 109.9
O2 C14 H14B . . 109.9
C15 C14 H14B . . 109.9
H14A C14 H14B . . 108.3
C13 O2 C14 . . 119.1(5)
C15' C14' O2' . . 110.8(6)
C15' C14' H14C . . 109.5
O2' C14' H14C . . 109.5
C15' C14' H14D . . 109.5
O2' C14' H14D . . 109.5
H14C C14' H14D . . 108.1
C14' C15' H15D . . 109.5
C14' C15' H15E . . 109.5
H15D C15' H15E . . 109.5
C14' C15' H15F . . 109.5
H15D C15' H15F . . 109.5
H15E C15' H15F . . 109.5
C13 O2' C14' . . 122.2(5)

loop_
_geom_bond_atom_site_label_1
_geom_bond_atom_site_label_2
_geom_bond_site_symmetry_2
_geom_bond_distance
C1 C2 . 1.170(3)
C1 H1 . 0.9300
C2 C3 . 1.437(3)
C3 C8 . 1.381(3)
C3 C4 . 1.390(3)
C4 C5 . 1.367(3)
C4 H4 . 0.9300
C5 C6 . 1.397(2)
C5 H5 . 0.9300
C6 C7 . 1.381(3)
C6 N1 . 1.405(2)
C7 C8 . 1.376(3)
C7 H7 . 0.9300
C8 H8 . 0.9300
C9 N1 . 1.453(2)
C9 N2 . 1.470(2)
C9 H9A . 0.9700
C9 H9B . 0.9700
C10 O1 . 1.2118(19)
C10 N3 . 1.363(2)
C10 N2 . 1.399(2)
C11 N1 2 1.454(2)
C11 N3 . 1.458(2)
C11 H11A . 0.9700
C11 H11B . 0.9700
C12 N2 2 1.447(2)
C12 N3 . 1.450(2)
C12 C13 . 1.538(3)
C12 C12 2 1.547(4)
C13 O3 . 1.200(5)
C13 O3' . 1.211(6)
C13 O2 . 1.294(4)
C13 O2' . 1.314(5)
N1 C11 2 1.454(2)
N2 C12 2 1.447(2)
C14 O2 . 1.460(6)
C14 C15 . 1.463(7)
C14 H14A . 0.9700
C14 H14B . 0.9700
C15 H15A . 0.9600
C15 H15B . 0.9600
C15 H15C . 0.9600
C14' C15' . 1.455(7)
C14' O2' . 1.456(6)
C14' H14C . 0.9700
C14' H14D . 0.9700
C15' H15D . 0.9600
C15' H15E . 0.9600
C15' H15F . 0.9600

loop_
_geom_hbond_atom_site_label_D
_geom_hbond_atom_site_label_H
_geom_hbond_atom_site_label_A
_geom_hbond_site_symmetry_A
_geom_hbond_distance_DH
_geom_hbond_distance_HA
_geom_hbond_distance_DA
_geom_hbond_angle_DHA
C1 H1 O3 2_565 0.93 2.35 3.226(7) 157.5
